data_2007467
loop_
_publ_author_name
' Hatsue Tamura '
' Shinya Ueno '
' Kazuhide Ogawa '
' Toshikazu Nagai '
' Takumi Oshima '

_publ_section_title
;
 Benzophenone Crown Ether Acetals with 14- and 17-Membered Rings
;
_journal_issue 7
_journal_name_full 'Acta Crystallographica Section C'
_journal_page_first 1049
_journal_page_last 1052
_journal_paper_doi 10.1107/S010827019800170X
_journal_volume 54
_journal_year 1998
_chemical_formula_sum 'C23 H30 O6'
_chemical_formula_weight 402.49
_chemical_melting_point .334E-305
_chemical_name_systematic
;
2,2-diphenyl-1,3,6,9,12,15-hexaoxacycloheptadecane
;
_space_group_IT_number 14
_symmetry_cell_setting monoclinic
_symmetry_space_group_name_Hall '-P 2yn'
_symmetry_space_group_name_H-M 'P 1 21/n 1'
_audit_creation_method 'from TEXRAY.INF file'
_cell_angle_alpha 90
_cell_angle_beta 116.753(8)
_cell_angle_gamma 90
_cell_formula_units_Z 4
_cell_length_a 13.948(2)
_cell_length_b 11.703(2)
_cell_length_c 14.725(2)
_cell_measurement_reflns_used 25
_cell_measurement_temperature 296
_cell_measurement_theta_max 12.3
_cell_measurement_theta_min 10.6
_cell_volume 2146.3(6)
_computing_cell_refinement 'MSC/AFC Diffractometer Control Software'
_computing_data_collection
;     MSC/AFC Diffractometer Control Software
(Molecular Structure Corporation, 1995)
;
_computing_data_reduction 'TEXSAN (Molecular Structure Corporation, 1995)'
_computing_publication_material TEXSAN
_computing_structure_refinement 'SHELXL93 (Sheldrick, 1993)'
_computing_structure_solution 'SHELXS86 (Sheldrick, 1990)'
_diffrn_ambient_temperature 296
_diffrn_measurement_device 'Rigaku AFC-5R'
_diffrn_measurement_method \w-2\q
_diffrn_radiation_monochromator graphite
_diffrn_radiation_source 'Rigaku rotating anode'
_diffrn_radiation_type 'Mo K\a'
_diffrn_radiation_wavelength 0.7107
_diffrn_reflns_av_R_equivalents 0.027
_diffrn_reflns_av_sigmaI/netI 0.080
_diffrn_reflns_limit_h_max 18
_diffrn_reflns_limit_h_min 0
_diffrn_reflns_limit_k_max 15
_diffrn_reflns_limit_k_min 0
_diffrn_reflns_limit_l_max 17
_diffrn_reflns_limit_l_min -19
_diffrn_reflns_number 5375
_diffrn_reflns_theta_max 27.49
_diffrn_reflns_theta_min 2.33
_diffrn_standards_decay_% 2.45
_diffrn_standards_interval_count 150
_diffrn_standards_number 3
_exptl_absorpt_coefficient_mu 0.089
_exptl_absorpt_correction_T_max 1.000
_exptl_absorpt_correction_T_min 0.973
_exptl_absorpt_correction_type '\y scans (North et al., 1968)'
_exptl_crystal_colour colourless
_exptl_crystal_density_diffrn 1.246
_exptl_crystal_density_meas ?
_exptl_crystal_description prismatic
_exptl_crystal_F_000 864
_exptl_crystal_size_max 0.50
_exptl_crystal_size_mid 0.30
_exptl_crystal_size_min 0.20
_refine_diff_density_max 0.58
_refine_diff_density_min -0.18
_refine_ls_extinction_method none
_refine_ls_goodness_of_fit_all 1.01
_refine_ls_goodness_of_fit_obs 1.16
_refine_ls_hydrogen_treatment 'H atoms riding, U(H) = 1.2U~eq~(C)'
_refine_ls_matrix_type full
_refine_ls_number_parameters 271
_refine_ls_number_reflns 4922
_refine_ls_number_restraints 3
_refine_ls_restrained_S_all 1.01
_refine_ls_R_factor_all 0.170
_refine_ls_R_factor_obs .051
_refine_ls_shift/esd_max 0.068
_refine_ls_shift/esd_mean 0.009
_refine_ls_structure_factor_coef Fsqd
_refine_ls_weighting_details 'w = 1/[\s^2^(Fo^2^) + (0.0789P)^2^+0.58P] where P=(Fo^2^+2Fc^2^)/3'
_refine_ls_weighting_scheme calc
_refine_ls_wR_factor_all 0.199
_refine_ls_wR_factor_obs .141
_reflns_number_observed 1997
_reflns_number_total 4922
_reflns_observed_criterion '[I>2\s(I)]'
_cod_data_source_file oa1043.cif
_cod_data_source_block III
_cod_depositor_comments
;
The following automatic conversions were performed:

'_exptl_crystal_density_meas' value 'not measured' was changed to '?'
- the value is perceived as not measured.

Automatic conversion script
Id: cif_fix_values 3008 2015-01-20 13:52:24Z robertas 

The following automatic conversions were performed:

'_refine_ls_weighting_scheme' value 'calc w = 1/[\s^2^(Fo^2^) +
(0.0789P)^2^+0.58P] where P=(Fo^2^+2Fc^2^)/3' was changed to 'calc'.
New tag '_refine_ls_weighting_details' was created. The value of the
new tag was set to 'w = 1/[\s^2^(Fo^2^) + (0.0789P)^2^+0.58P] where
P=(Fo^2^+2Fc^2^)/3'.

Automatic conversion script
Id: cif_fix_values 3143 2015-03-26 13:38:13Z robertas 
;
_cod_original_cell_volume 2146.2(5)
_cod_original_sg_symbol_H-M 'P 21/n'
_cod_original_formula_sum 'C23 H30 O6 '
_cod_database_code 2007467

loop_
_symmetry_equiv_pos_as_xyz
x,y,z
1/2-x,1/2+y,1/2-z
-x,-y,-z
1/2+x,1/2-y,1/2+z

loop_
_atom_site_aniso_label
_atom_site_aniso_U_11
_atom_site_aniso_U_22
_atom_site_aniso_U_33
_atom_site_aniso_U_12
_atom_site_aniso_U_13
_atom_site_aniso_U_23
O1 .0630(4) .0489(4) .0430(3) .0157(3) .0213(3) .0036(3)
O2 .0897(5) .0757(5) .0616(4) .0331(4) .0338(3) .0205(4)
O3 .0913(4) .0763(6) .1158(5) -.0075(5) .0659(4) -.0200(5)
O4 .0890(5) .0671(5) .0712(5) -.0029(5) .0278(4) -.0081(4)
O5 .0788(6) .0498(6) .0561(5) .0014(5) .0315(4) -.0065(5)
O6 .0566(3) .0483(4) .0587(3) .0046(3) .0270(3) -.0044(3)
C1 .0519(5) .0454(5) .0472(5) .0092(4) .0207(4) .0014(4)
C2 .0673(6) .0510(6) .0488(5) .0110(5) .0234(4) .0045(5)
C3 .0669(6) .0558(7) .0534(5) .0101(5) .0241(4) .0067(5)
C4 .0676(6) .0833(9) .0933(7) .0257(6) .0376(5) .0386(7)
C5 .0651(7) .0894(9) .0848(8) .0071(7) .0269(6) .0294(7)
C6 .0717(6) .0765(8) .0637(6) .0061(6) .0283(5) -.0048(6)
C7 .0882(7) .0665(8) .0686(6) -.0015(7) .0391(5) -.0002(6)
C8 .1089(10) .0586(8) .0809(8) -.0020(8) .0307(7) -.0036(7)
C9 .0555(7) .0426(7) .0570(7) -.0020(7) .0163(6) -.0061(7)
C10 .0659(7) .0671(8) .0688(7) -.0077(6) .0184(5) .0077(6)
C11 .0626(6) .0669(8) .0618(6) -.0038(6) .0204(5) -.0129(6)
C12 .0536(5) .0468(6) .0450(5) .0045(5) .0191(4) .0009(4)
C13 .0981(6) .0484(6) .0653(5) .0216(6) .0451(4) .0091(5)
C14 .1348(8) .0625(7) .0703(5) .0231(7) .0658(5) .0050(6)
C15 .0873(7) .0719(8) .0505(5) -.0051(7) .0320(5) .0009(6)
C16 .1085(9) .0890(9) .0566(6) .0359(8) .0309(6) .0253(7)
C17 .1110(8) .0843(8) .0594(6) .0542(7) .0360(5) .0153(6)
C18 .0687(5) .0438(6) .0433(4) .0041(5) .0250(4) .0006(4)
C19 .0938(6) .0491(6) .0710(6) .0054(6) .0481(4) -.0010(5)
C20 .1483(9) .0507(7) .0769(6) -.0024(7) .0643(6) -.0135(6)
C21 .1670(10) .0523(7) .0573(6) -.0296(8) .0418(7) -.0137(6)
C22 .0985(9) .0799(9) .0575(7) -.0289(8) .0171(6) -.0015(7)
C23 .0708(6) .0604(7) .0579(6) -.0028(6) .0222(5) .0034(5)

loop_
_atom_site_label
_atom_site_fract_x
_atom_site_fract_y
_atom_site_fract_z
_atom_site_U_iso_or_equiv
_atom_site_thermal_displace_type
_atom_site_calc_flag
_atom_site_calc_attached_atom
_atom_site_refinement_flags
_atom_site_occupancy
_atom_site_disorder_group
O1 .06607(5) .12964(6) .71872(5) .0526(2) Uani d . . 1.00 .
O2 .18627(7) -.03602(8) .94545(6) .0757(3) Uani d . . 1.00 .
O3 .16271(7) -.25622(8) 1.02884(7) .0872(3) Uani d . . 1.00 .
O4 -.06512(7) -.23772(8) .88928(6) .0789(3) Uani d . . 1.00 .
O5 -.18612(8) .01922(9) .76256(7) .0611(3) Uani d . PD .7490(10) 1
O5' -.1417(3) -.0196(3) .7354(2) .071660(10) Uiso d . PD .2510(10) 2
O6 -.10407(5) .20171(6) .67756(5) .0541(2) Uani d . . 1.00 .
C1 -.00408(8) .22251(9) .67651(7) .0488(3) Uani d . . 1.00 .
C2 .09104(9) .10070(10) .82140(8) .0567(4) Uani d . . 1.00 .
C3 .15380(9) -.00750(10) .84449(8) .0598(4) Uani d . . 1.00 .
C4 .26250(10) -.12630(10) .98060(10) .0808(5) Uani d . . 1.00 .
C5 .25410(10) -.18620(10) 1.06620(10) .0823(5) Uani d . . 1.00 .
C6 .08510(10) -.22650(10) 1.05985(9) .0714(4) Uani d . . 1.00 .
C7 -.01910(10) -.28040(10) .99210(10) .0730(4) Uani d . . 1.00 .
C8 -.10510(10) -.12950(10) .87950(10) .0873(6) Uani d . D 1.00 .
C9 -.15430(10) -.09610(10) .77080(10) .0551(5) Uani d . PD .7490(10) 1
C9' -.1901(5) -.0821(6) .7885(4) .09898(3) Uiso d . PD .2510(10) 2
C10 -.23460(10) .06070(10) .66140(10) .0718(5) Uani d . D 1.00 .
C11 -.16378(9) .10610(10) .61821(9) .0666(4) Uani d . . 1.00 .
C12 -.01823(8) .23538(9) .56780(7) .0496(3) Uani d . . 1.00 .
C13 .01930(10) .15580(10) .52359(9) .0675(4) Uani d . . 1.00 .
C14 .00210(10) .16910(10) .42404(9) .0818(4) Uani d . . 1.00 .
C15 -.04950(10) .26120(10) .36858(8) .0695(4) Uani d . . 1.00 .
C16 -.08530(10) .34190(10) .41170(10) .0870(5) Uani d . . 1.00 .
C17 -.07150(10) .32910(10) .50977(9) .0858(5) Uani d . . 1.00 .
C18 .04025(9) .33152(9) .73691(7) .0520(3) Uani d . . 1.00 .
C19 -.02400(10) .40990(10) .75338(8) .0671(4) Uani d . . 1.00 .
C20 .01900(10) .50860(10) .80770(10) .0869(5) Uani d . . 1.00 .
C21 .12600(10) .52950(10) .84680(10) .0955(6) Uani d . . 1.00 .
C22 .19190(10) .45300(10) .82980(10) .0854(5) Uani d . . 1.00 .
C23 .14890(10) .35510(10) .77436(9) .0656(4) Uani d . . 1.00 .
H1 .1314 .1599 .8662 .0665 Uiso calc C2 . 1.00 .
H2 .0262 .0893 .8275 .0665 Uiso calc C2 . 1.00 .
H3 .2156 .0033 .8338 .0732 Uiso calc C3 . 1.00 .
H4 .1113 -.0671 .8024 .0732 Uiso calc C3 . 1.00 .
H5 .2492 -.1787 .9270 .0975 Uiso calc C4 . 1.00 .
H6 .3335 -.0957 1.0038 .0975 Uiso calc C4 . 1.00 .
H7 .2486 -.1300 1.1107 .1027 Uiso calc C5 . 1.00 .
H8 .3167 -.2306 1.1024 .1027 Uiso calc C5 . 1.00 .
H9 .1068 -.2529 1.1270 .0890 Uiso calc C6 . 1.00 .
H10 .0767 -.1462 1.0570 .0890 Uiso calc C6 . 1.00 .
H11 -.0681 -.2661 1.0192 .0885 Uiso calc C7 . 1.00 .
H12 -.0086 -.3600 .9898 .0885 Uiso calc C7 . 1.00 .
H13 -.1584 -.1268 .9038 .1067 Uiso calc C8 P .7490(10) .
H14 -.0488 -.0772 .9198 .1067 Uiso calc C8 P .7490(10) .
H15 -.2131 -.1437 .7320 .0680 Uiso calc C9 P .7490(10) .
H16 -.1011 -.1043 .7457 .0680 Uiso calc C9 P .7490(10) .
H17 -.2764 -.0005 .6183 .0872 Uiso calc C10 P .7490(10) .
H18 -.2833 .1207 .6576 .0872 Uiso calc C10 P .7490(10) .
H19 -.2060 .1293 .5501 .0796 Uiso calc C11 . 1.00 .
H20 -.1156 .0474 .6205 .0796 Uiso calc C11 . 1.00 .
H21 .0578 .0917 .5617 .0783 Uiso calc C13 . 1.00 .
H22 .0264 .1118 .3940 .0997 Uiso calc C14 . 1.00 .
H23 -.0605 .2702 .3005 .0822 Uiso calc C15 . 1.00 .
H24 -.1198 .4076 .3744 .1015 Uiso calc C16 . 1.00 .
H25 -.0995 .3852 .5382 .1036 Uiso calc C17 . 1.00 .
H26 -.0988 .3949 .7272 .0790 Uiso calc C19 . 1.00 .
H27 -.0268 .5621 .8173 .1054 Uiso calc C20 . 1.00 .
H28 .1559 .5963 .8857 .1093 Uiso calc C21 . 1.00 .
H29 .2669 .4676 .8562 .1026 Uiso calc C22 . 1.00 .
H30 .1940 .3031 .7614 .0776 Uiso calc C23 . 1.00 .

loop_
_atom_type_symbol
_atom_type_scat_dispersion_real
_atom_type_scat_dispersion_imag
_atom_type_scat_source
C 0.003 0.002
;International Tables for Crystallography
(1992, Vol. C, Tables 4.2.6.8 and 6.1.1.4)
;
H 0.000 0.000
;International Tables for Crystallography
(1992, Vol. C, Table 6.1.1.4)
;
O 0.011 0.006
;International Tables for Crystallography
(1992, Vol. C, Tables 4.2.6.8 and 6.1.1.4)
;

loop_
_geom_angle_atom_site_label_1
_geom_angle_atom_site_label_2
_geom_angle_atom_site_label_3
_geom_angle
_geom_angle_publ_flag
C1 O1 C2 116.08(9) no
C3 O2 C4 113.60(10) no
C5 O3 C6 115.30(10) no
C7 O4 C8 113.50(10) no
C9 O5 C10 113.70(10) no
C9' O5' C10 103.8(3) no
C1 O6 C11 115.49(9) no
O1 C1 O6 110.70(9) no
O1 C1 C12 105.96(9) no
O1 C1 C18 111.81(7) no
O6 C1 C12 111.28(7) no
O6 C1 C18 106.26(10) no
C12 C1 C18 110.91(9) no
O1 C2 C3 106.30(10) no
O1 C2 H1 110.40(10) no
O1 C2 H2 109.97(8) no
C3 C2 H1 111.02(9) no
C3 C2 H2 110.00(10) no
H1 C2 H2 109.10(10) no
O2 C3 C2 108.90(10) no
O2 C3 H3 109.07(9) no
O2 C3 H4 109.30(10) no
C2 C3 H3 109.40(10) no
C2 C3 H4 110.33(9) no
H3 C3 H4 109.80(10) no
O2 C4 C5 109.10(10) no
O2 C4 H5 110.10(10) no
O2 C4 H6 109.60(10) no
C5 C4 H5 109.80(10) no
C5 C4 H6 109.70(10) no
H5 C4 H6 108.6(2) no
O3 C5 C4 110.20(10) no
O3 C5 H7 109.40(10) no
O3 C5 H8 110.20(10) no
C4 C5 H7 108.40(10) no
C4 C5 H8 109.3(2) no
H7 C5 H8 109.20(10) no
O3 C6 C7 110.10(10) no
O3 C6 H9 109.20(10) no
O3 C6 H10 109.40(10) no
C7 C6 H9 108.70(10) no
C7 C6 H10 109.20(10) no
H9 C6 H10 110.20(10) no
O4 C7 C6 113.50(10) no
O4 C7 H11 108.40(10) no
O4 C7 H12 107.80(10) no
C6 C7 H11 108.40(10) no
C6 C7 H12 108.90(10) no
H11 C7 H12 109.9(2) no
O4 C8 C9 109.10(10) no
O4 C8 C9' 125.5(3) no
O4 C8 H13 109.90(10) no
O4 C8 H14 110.10(10) no
C9 C8 H13 109.50(10) no
C9 C8 H14 110.50(10) no
H13 C8 H14 107.8(2) no
O5 C9 C8 108.70(10) no
O5 C9 H15 111.10(10) no
O5 C9 H16 109.10(10) no
C8 C9 H15 110.70(10) no
C8 C9 H16 108.90(10) no
H15 C9 H16 108.4(2) no
O5' C9' C8 108.1(4) no
O5 C10 C11 118.40(10) no
O5 C10 H17 107.50(10) no
O5 C10 H18 107.60(10) no
O5' C10 C11 90.6(2) no
C11 C10 H17 107.70(10) no
C11 C10 H18 107.50(10) no
H17 C10 H18 107.70(10) no
O6 C11 C10 109.40(10) no
O6 C11 H19 109.60(10) no
O6 C11 H20 109.57(9) no
C10 C11 H19 109.80(10) no
C10 C11 H20 108.70(10) no
H19 C11 H20 109.70(10) no
C1 C12 C13 122.30(9) no
C1 C12 C17 120.30(10) no
C13 C12 C17 117.40(10) no
C12 C13 C14 120.40(10) no
C12 C13 H21 119.60(10) no
C14 C13 H21 120.00(10) no
C13 C14 C15 121.50(10) no
C13 C14 H22 119.20(10) no
C15 C14 H22 119.30(10) no
C14 C15 C16 118.80(10) no
C14 C15 H23 121.10(10) no
C16 C15 H23 120.00(10) no
C15 C16 C17 120.70(10) no
C15 C16 H24 119.7(2) no
C17 C16 H24 119.7(2) no
C12 C17 C16 121.10(10) no
C12 C17 H25 119.20(10) no
C16 C17 H25 119.70(10) no
C1 C18 C19 122.50(10) no
C1 C18 C23 118.90(10) no
C19 C18 C23 118.60(10) no
C18 C19 C20 120.80(10) no
C18 C19 H26 119.20(10) no
C20 C19 H26 120.00(10) no
C19 C20 C21 120.30(10) no
C19 C20 H27 119.60(10) no
C21 C20 H27 120.20(10) no
C20 C21 C22 119.90(10) no
C20 C21 H28 120.4(2) no
C22 C21 H28 119.7(2) no
C21 C22 C23 119.90(10) no
C21 C22 H29 120.40(10) no
C23 C22 H29 119.7(2) no
C18 C23 C22 120.40(10) no
C18 C23 H30 119.60(10) no
C22 C23 H30 120.00(10) no

loop_
_geom_bond_atom_site_label_1
_geom_bond_atom_site_label_2
_geom_bond_site_symmetry_1
_geom_bond_site_symmetry_2
_geom_bond_distance
_geom_bond_publ_flag
O1 C1 . . 1.4060(10) yes
O1 C2 . . 1.4310(10) yes
O2 C3 . . 1.3860(10) yes
O2 C4 . . 1.420(2) yes
O3 C5 . . 1.402(2) yes
O3 C6 . . 1.396(2) yes
O4 C7 . . 1.441(2) yes
O4 C8 . . 1.365(2) yes
O5 C9 . . 1.408(2) yes
O5 C10 . . 1.416(2) yes
O5' C9' . . 1.441(9) no
O5' C10 . . 1.574(3) no
O6 C1 . . 1.4230(10) yes
O6 C11 . . 1.4330(10) yes
C1 C12 . . 1.530(2) no
C1 C18 . . 1.5180(10) no
C2 C3 . . 1.489(2) yes
C4 C5 . . 1.492(2) yes
C6 C7 . . 1.482(2) yes
C8 C9 . . 1.483(2) yes
C8 C9' . . 1.442(5) no
C10 C11 . . 1.493(2) yes
C12 C13 . . 1.368(2) no
C12 C17 . . 1.384(2) no
C13 C14 . . 1.383(2) no
C14 C15 . . 1.347(2) no
C15 C16 . . 1.354(2) no
C16 C17 . . 1.376(2) no
C18 C19 . . 1.378(2) no
C18 C23 . . 1.387(2) no
C19 C20 . . 1.379(2) no
C20 C21 . . 1.359(2) no
C21 C22 . . 1.384(3) no
C22 C23 . . 1.378(2) no

loop_
_geom_contact_atom_site_label_1
_geom_contact_atom_site_label_2
_geom_contact_distance
_geom_contact_site_symmetry_2
_geom_contact_publ_flag
O3 C21 3.536(2) 1_545 no
O4 C10 3.470(2) 2_446 no
O4 C20 3.592(2) 1_545 no
O5 C6 3.375(2) 3_557 no

loop_
_geom_torsion_atom_site_label_1
_geom_torsion_atom_site_label_2
_geom_torsion_atom_site_label_3
_geom_torsion_atom_site_label_4
_geom_torsion
_geom_torsion_publ_flag
O1 C1 O6 C11 -62.60(10) yes
O1 C1 C12 C13 9.40(10) no
O1 C1 C12 C17 -171.30(10) no
O1 C1 C18 C19 -141.80(10) no
O1 C1 C18 C23 40.30(10) no
O1 C2 C3 O2 176.24(9) yes
O2 C4 C5 O3 75.60(10) yes
O3 C6 C7 O4 -66.10(10) yes
O4 C8 C9 O5 -174.50(10) yes
O4 C8 C9' O5' -95.8(5) no
O5 C10 C11 O6 -61.00(10) yes
O5' C10 C11 O6 -88.2(2) no
O6 C1 O1 C2 -58.90(10) yes
O6 C1 C12 C13 -111.00(10) no
O6 C1 C12 C17 68.30(10) no
O6 C1 C18 C19 -20.90(10) no
O6 C1 C18 C23 161.10(10) no
C1 O1 C2 C3 172.82(8) yes
C1 O6 C11 C10 153.60(8) yes
C1 C12 C13 C14 178.10(10) no
C1 C12 C17 C16 -179.80(10) no
C1 C18 C19 C20 -179.20(10) no
C1 C18 C23 C22 -179.70(10) no
C2 O1 C1 C12 -179.69(8) no
C2 O1 C1 C18 59.40(10) no
C2 C3 O2 C4 -169.40(10) yes
C3 O2 C4 C5 -153.70(10) yes
C4 C5 O3 C6 -116.50(10) yes
C5 O3 C6 C7 162.00(10) yes
C6 C7 O4 C8 -72.5(2) yes
C7 O4 C8 C9 -177.70(10) yes
C8 C9 O5 C10 -179.90(10) yes
C8 C9' O5' C10 -161.4(4) no
C9 O5 C10 C11 -85.90(10) yes
C9' O5' C10 C11 -177.9(3) no
C11 O6 C1 C12 54.90(10) no
C11 O6 C1 C18 175.77(8) no
C12 C1 C18 C19 100.20(10) no
C12 C1 C18 C23 -77.80(10) no
C12 C13 C14 C15 1.6(2) no
C12 C17 C16 C15 1.8(2) no
C13 C12 C1 C18 130.90(10) no
C13 C12 C17 C16 -0.5(2) no
C13 C14 C15 C16 -0.3(2) no
C14 C13 C12 C17 -1.2(2) no
C14 C15 C16 C17 -1.4(2) no
C17 C12 C1 C18 -49.80(10) no
C18 C19 C20 C21 -0.7(2) no
C18 C23 C22 C21 -1.2(2) no
C19 C18 C23 C22 2.2(2) no
C19 C20 C21 C22 1.8(2) no
C20 C19 C18 C23 -1.3(2) no
C20 C21 C22 C23 -0.8(2) no
